data_1507599
loop_
_publ_author_name
'Prakash, Muthuraj'
'Kesavan, Venkitasamy'

_publ_section_title
;
 Highly Enantioselective Synthesis of 2,3-Dihydroquinazolinones through
 Intramolecular Amidation of Imines.
;
_journal_issue 7
_journal_name_full 'Organic letters'
_journal_page_first 1896
_journal_page_last 1899
_journal_paper_doi 10.1021/ol300518m
_journal_volume 14
_journal_year 2012
_chemical_absolute_configuration rm
_chemical_formula_sum 'C18 H14 N2 O'
_chemical_formula_weight 274.31
_chemical_name_systematic
; 
 ? 
;
_space_group_IT_number 5
_symmetry_cell_setting monoclinic
_symmetry_space_group_name_Hall 'C 2y'
_symmetry_space_group_name_H-M 'C 1 2 1'
_atom_sites_solution_hydrogens geom
_atom_sites_solution_primary direct
_atom_sites_solution_secondary difmap
_audit_creation_method SHELXL-97
_cell_angle_alpha 90.00
_cell_angle_beta 98.727(2)
_cell_angle_gamma 90.00
_cell_formula_units_Z 8
_cell_length_a 20.7827(18)
_cell_length_b 11.5084(10)
_cell_length_c 11.8588(7)
_cell_measurement_reflns_used 3028
_cell_measurement_temperature 293(2)
_cell_measurement_theta_max 21.27
_cell_measurement_theta_min 2.75
_cell_volume 2803.5(4)
_computing_cell_refinement 'APEX2/SAINT (Bruker, 2004)'
_computing_data_collection 'APEX2 (Bruker, 2004)'
_computing_data_reduction 'SAINT/XPREP (Bruker, 2004)'
_computing_molecular_graphics 'ORTEP3 (Farrugia, 1997) and Mercury (Bruno et al., 2002)'
_computing_publication_material 'PLATON (Spek, 2003)'
_computing_structure_refinement 'SHELXL-97 (Sheldrick, 1997)'
_computing_structure_solution 'SIR92 (Altomare et al., 1993)'
_diffrn_ambient_temperature 293(2)
_diffrn_measured_fraction_theta_full 0.995
_diffrn_measured_fraction_theta_max 0.995
_diffrn_measurement_device_type 'bruker axs kappa apex2 CCD Diffractometer'
_diffrn_measurement_method '\w and \f scan'
_diffrn_radiation_monochromator graphite
_diffrn_radiation_source 'fine-focus sealed tube'
_diffrn_radiation_type MoK\a
_diffrn_radiation_wavelength 0.71073
_diffrn_reflns_av_R_equivalents 0.0251
_diffrn_reflns_av_sigmaI/netI 0.0344
_diffrn_reflns_limit_h_max 22
_diffrn_reflns_limit_h_min -22
_diffrn_reflns_limit_k_max 12
_diffrn_reflns_limit_k_min -12
_diffrn_reflns_limit_l_max 9
_diffrn_reflns_limit_l_min -12
_diffrn_reflns_number 7922
_diffrn_reflns_theta_full 22.46
_diffrn_reflns_theta_max 22.46
_diffrn_reflns_theta_min 1.74
_diffrn_standards_decay_% 0
_exptl_absorpt_coefficient_mu 0.082
_exptl_absorpt_correction_T_max 0.9798
_exptl_absorpt_correction_T_min 0.9019
_exptl_absorpt_correction_type multi-scan
_exptl_absorpt_process_details 'SADABS (Bruker 1999)'
_exptl_crystal_colour colourless
_exptl_crystal_density_diffrn 1.300
_exptl_crystal_density_method 'not measured'
_exptl_crystal_description block
_exptl_crystal_F_000 1152
_exptl_crystal_size_max 0.35
_exptl_crystal_size_mid 0.30
_exptl_crystal_size_min 0.25
_refine_diff_density_max 0.498
_refine_diff_density_min -0.189
_refine_diff_density_rms 0.039
_refine_ls_abs_structure_details 'Flack H D (1983), Acta Cryst. A39, 876-881'
_refine_ls_abs_structure_Flack 0(3)
_refine_ls_extinction_method none
_refine_ls_goodness_of_fit_ref 1.063
_refine_ls_hydrogen_treatment mixed
_refine_ls_matrix_type full
_refine_ls_number_parameters 395
_refine_ls_number_reflns 3584
_refine_ls_number_restraints 5
_refine_ls_restrained_S_all 1.062
_refine_ls_R_factor_all 0.0668
_refine_ls_R_factor_gt 0.0552
_refine_ls_shift/su_max 0.001
_refine_ls_shift/su_mean 0.000
_refine_ls_structure_factor_coef Fsqd
_refine_ls_weighting_details 'calc w=1/[\s^2^(Fo^2^)+(0.0930P)^2^+1.9262P] where P=(Fo^2^+2Fc^2^)/3'
_refine_ls_weighting_scheme calc
_refine_ls_wR_factor_gt 0.1539
_refine_ls_wR_factor_ref 0.1660
_reflns_number_gt 3015
_reflns_number_total 3584
_reflns_threshold_expression >2sigma(I)
_cod_data_source_file ol300518m_si_002.cif
_cod_data_source_block shelxl
_cod_original_sg_symbol_H-M C2
_cod_database_code 1507599

loop_
_symmetry_equiv_pos_as_xyz
'x, y, z'
'-x, y, -z'
'x+1/2, y+1/2, z'
'-x+1/2, y+1/2, -z'

loop_
_atom_site_label
_atom_site_type_symbol
_atom_site_fract_x
_atom_site_fract_y
_atom_site_fract_z
_atom_site_U_iso_or_equiv
_atom_site_adp_type
_atom_site_occupancy
_atom_site_symmetry_multiplicity
_atom_site_calc_flag
_atom_site_refinement_flags
C1A C 0.7164(2) 0.3335(4) 1.3886(3) 0.0524(11) Uani 1 1 d .
C1B C 0.7035(2) 0.6809(4) 0.8822(3) 0.0538(11) Uani 1 1 d .
C2A C 0.6831(2) 0.3917(4) 1.4750(3) 0.0511(10) Uani 1 1 d .
C2B C 0.6712(2) 0.6198(4) 0.9658(3) 0.0555(11) Uani 1 1 d .
C3A C 0.6270(2) 0.3450(4) 1.5074(4) 0.0648(12) Uani 1 1 d .
H3A H 0.6121 0.2731 1.4787 0.078 Uiso 1 1 calc R
C3B C 0.6149(2) 0.6649(4) 1.0006(4) 0.0704(13) Uani 1 1 d .
H3B H 0.5958 0.7312 0.9651 0.084 Uiso 1 1 calc R
C4A C 0.5935(2) 0.4023(5) 1.5802(4) 0.0712(14) Uani 1 1 d .
H4A H 0.5555 0.3708 1.5999 0.085 Uiso 1 1 calc R
C4B C 0.5871(2) 0.6132(5) 1.0863(4) 0.0746(14) Uani 1 1 d .
H4B H 0.5493 0.6433 1.1078 0.089 Uiso 1 1 calc R
C5A C 0.6169(2) 0.5082(4) 1.6248(4) 0.0690(13) Uani 1 1 d .
H5A H 0.5955 0.5460 1.6778 0.083 Uiso 1 1 calc R
C5B C 0.6162(3) 0.5165(5) 1.1394(4) 0.0752(14) Uani 1 1 d .
H5B H 0.5983 0.4826 1.1988 0.090 Uiso 1 1 calc R
C6A C 0.6710(2) 0.5581(4) 1.5919(4) 0.0634(12) Uani 1 1 d .
H6A H 0.6847 0.6309 1.6199 0.076 Uiso 1 1 calc R
C6B C 0.6716(2) 0.4684(5) 1.1068(4) 0.0678(12) Uani 1 1 d .
H6B H 0.6900 0.4020 1.1430 0.081 Uiso 1 1 calc R
C7A C 0.7057(2) 0.5003(4) 1.5166(3) 0.0517(10) Uani 1 1 d .
C7B C 0.6996(2) 0.5199(4) 1.0192(3) 0.0556(11) Uani 1 1 d .
C8A C 0.8051(2) 0.4788(4) 1.4307(4) 0.0583(11) Uani 1 1 d .
H8A H 0.8375 0.4459 1.4909 0.070 Uiso 1 1 calc R
C8B C 0.7619(2) 0.4993(4) 0.8676(3) 0.0566(11) Uani 1 1 d .
H8B H 0.7271 0.4585 0.8180 0.068 Uiso 1 1 calc R
C9A C 0.8384(2) 0.5576(5) 1.3495(5) 0.0755(15) Uani 1 1 d .
C9B C 0.8258(2) 0.4596(4) 0.8392(3) 0.0519(10) Uani 1 1 d .
C10A C 0.7991(3) 0.6202(5) 1.2625(4) 0.0863(16) Uani 1 1 d .
H10A H 0.7541 0.6136 1.2556 0.104 Uiso 1 1 calc R
C10B C 0.8838(2) 0.5063(4) 0.8957(4) 0.0691(13) Uani 1 1 d .
H10B H 0.8823 0.5609 0.9531 0.083 Uiso 1 1 calc R
C11A C 0.8255(3) 0.6911(5) 1.1874(5) 0.0900(17) Uani 1 1 d .
H11A H 0.7993 0.7286 1.1279 0.108 Uiso 1 1 calc R
C11B C 0.9426(3) 0.4737(5) 0.8687(4) 0.0778(14) Uani 1 1 d .
H11B H 0.9805 0.5088 0.9049 0.093 Uiso 1 1 calc R
C12A C 0.8908(3) 0.7037(5) 1.2040(5) 0.0857(18) Uani 1 1 d .
C12B C 0.9460(2) 0.3863(4) 0.7854(4) 0.0643(12) Uani 1 1 d .
C13A C 0.9207(3) 0.7868(5) 1.1272(5) 0.0876(16) Uani 1 1 d .
H13A H 0.8960 0.8280 1.0684 0.105 Uiso 1 1 calc R
C13B C 1.0067(3) 0.3484(5) 0.7573(4) 0.0816(16) Uani 1 1 d .
H13B H 1.0452 0.3798 0.7952 0.098 Uiso 1 1 calc R
C14A C 0.9867(3) 0.7962(6) 1.1514(5) 0.0945(18) Uani 1 1 d .
H14A H 1.0077 0.8456 1.1066 0.113 Uiso 1 1 calc R
C14B C 1.0086(3) 0.2669(6) 0.6757(6) 0.0963(18) Uani 1 1 d .
H14B H 1.0484 0.2453 0.6552 0.116 Uiso 1 1 calc R
C15A C 1.0235(4) 0.7375(7) 1.2371(6) 0.107(2) Uani 1 1 d .
H15A H 1.0683 0.7497 1.2491 0.129 Uiso 1 1 calc R
C15B C 0.9517(4) 0.2155(6) 0.6223(5) 0.100(2) Uani 1 1 d .
H15B H 0.9540 0.1559 0.5701 0.120 Uiso 1 1 calc R
C16A C 0.9987(3) 0.6632(6) 1.3050(6) 0.1039(19) Uani 1 1 d .
H16A H 1.0257 0.6245 1.3626 0.125 Uiso 1 1 calc R
C16B C 0.8919(3) 0.2516(4) 0.6455(4) 0.0754(14) Uani 1 1 d .
H16B H 0.8539 0.2185 0.6073 0.090 Uiso 1 1 calc R
C17A C 0.9354(2) 0.6451(4) 1.2894(4) 0.0660(12) Uani 1 1 d .
C17B C 0.8886(2) 0.3384(4) 0.7272(4) 0.0591(11) Uani 1 1 d .
C18A C 0.9021(3) 0.5694(5) 1.3644(5) 0.0892(16) Uani 1 1 d .
H18A H 0.9271 0.5291 1.4235 0.107 Uiso 1 1 calc R
C18B C 0.8280(2) 0.3774(4) 0.7565(3) 0.0613(11) Uani 1 1 d .
H18B H 0.7893 0.3463 0.7187 0.074 Uiso 1 1 calc R
N1A N 0.76939(18) 0.3865(3) 1.3625(3) 0.0577(9) Uani 1 1 d D
N1B N 0.75361(18) 0.6249(3) 0.8487(3) 0.0566(9) Uani 1 1 d D
N2A N 0.7584(2) 0.5494(3) 1.4791(3) 0.0631(10) Uani 1 1 d D
N2B N 0.7548(2) 0.4771(4) 0.9849(3) 0.0696(11) Uani 1 1 d D
O1A O 0.69487(15) 0.2428(3) 1.3401(3) 0.0645(8) Uani 1 1 d .
O1B O 0.68849(16) 0.7816(3) 0.8481(3) 0.0717(9) Uani 1 1 d .
H2A H 0.7817(19) 0.607(3) 1.527(3) 0.078(15) Uiso 1 1 d D
H1B H 0.7768(17) 0.663(3) 0.796(3) 0.056(11) Uiso 1 1 d D
H1A H 0.7936(19) 0.347(4) 1.312(3) 0.086(16) Uiso 1 1 d D
H2B H 0.777(2) 0.411(3) 1.022(4) 0.103(19) Uiso 1 1 d D

loop_
_atom_site_aniso_label
_atom_site_aniso_U_11
_atom_site_aniso_U_22
_atom_site_aniso_U_33
_atom_site_aniso_U_23
_atom_site_aniso_U_13
_atom_site_aniso_U_12
C1A 0.065(3) 0.044(3) 0.051(2) 0.006(2) 0.015(2) 0.004(2)
C1B 0.067(3) 0.043(3) 0.053(2) -0.005(2) 0.012(2) -0.001(2)
C2A 0.064(3) 0.045(3) 0.045(2) 0.008(2) 0.0104(19) 0.000(2)
C2B 0.072(3) 0.046(3) 0.050(2) -0.001(2) 0.014(2) -0.004(2)
C3A 0.081(3) 0.053(3) 0.064(3) 0.008(2) 0.025(3) -0.006(2)
C3B 0.083(3) 0.061(3) 0.072(3) 0.003(3) 0.026(3) 0.002(3)
C4A 0.077(3) 0.068(3) 0.076(3) 0.014(3) 0.033(3) 0.004(3)
C4B 0.075(3) 0.076(4) 0.077(3) -0.007(3) 0.024(3) -0.006(3)
C5A 0.083(3) 0.066(3) 0.063(3) 0.005(3) 0.029(3) 0.006(3)
C5B 0.089(4) 0.076(4) 0.065(3) -0.008(3) 0.028(3) -0.021(3)
C6A 0.090(3) 0.050(3) 0.052(2) -0.004(2) 0.015(2) 0.008(3)
C6B 0.083(3) 0.068(3) 0.053(2) 0.006(3) 0.011(2) -0.002(3)
C7A 0.070(3) 0.045(2) 0.041(2) 0.0038(19) 0.0112(19) -0.004(2)
C7B 0.073(3) 0.052(3) 0.044(2) 0.001(2) 0.014(2) -0.008(2)
C8A 0.064(3) 0.052(3) 0.061(2) -0.003(2) 0.014(2) -0.007(2)
C8B 0.076(3) 0.043(2) 0.053(2) 0.0037(19) 0.016(2) 0.003(2)
C9A 0.063(3) 0.066(3) 0.102(4) -0.039(3) 0.026(3) -0.016(3)
C9B 0.069(3) 0.044(2) 0.042(2) 0.007(2) 0.005(2) 0.000(2)
C10A 0.123(5) 0.069(3) 0.071(3) 0.009(3) 0.025(3) -0.011(3)
C10B 0.083(3) 0.069(3) 0.057(3) -0.008(2) 0.015(2) 0.000(3)
C11A 0.100(4) 0.074(4) 0.091(4) 0.004(3) -0.001(3) -0.002(3)
C11B 0.089(4) 0.076(3) 0.067(3) -0.002(3) 0.007(3) -0.008(3)
C12A 0.064(3) 0.096(4) 0.101(4) -0.055(4) 0.026(3) -0.009(3)
C12B 0.075(3) 0.062(3) 0.057(3) 0.011(3) 0.014(2) 0.003(3)
C13A 0.092(4) 0.084(4) 0.091(4) 0.007(3) 0.029(3) -0.028(3)
C13B 0.073(3) 0.092(4) 0.082(4) 0.020(3) 0.019(3) 0.006(3)
C14A 0.117(5) 0.097(4) 0.079(4) -0.003(4) 0.047(4) -0.030(4)
C14B 0.105(5) 0.090(4) 0.103(4) -0.002(4) 0.045(4) 0.023(4)
C15A 0.119(5) 0.108(5) 0.102(5) -0.004(4) 0.042(4) -0.002(4)
C15B 0.129(6) 0.082(4) 0.102(4) -0.017(4) 0.058(4) 0.018(4)
C16A 0.092(5) 0.096(5) 0.125(5) -0.011(4) 0.020(4) 0.007(4)
C16B 0.104(4) 0.069(3) 0.055(3) -0.010(2) 0.018(3) -0.001(3)
C17A 0.073(3) 0.057(3) 0.069(3) 0.000(2) 0.013(2) -0.004(2)
C17B 0.068(3) 0.060(3) 0.049(2) 0.012(2) 0.009(2) 0.005(2)
C18A 0.101(4) 0.073(4) 0.096(4) -0.020(3) 0.023(3) 0.002(3)
C18B 0.082(3) 0.054(3) 0.048(2) 0.003(2) 0.009(2) 0.002(2)
N1A 0.078(2) 0.042(2) 0.059(2) -0.0028(18) 0.0264(19) -0.0054(19)
N1B 0.074(2) 0.045(2) 0.053(2) 0.0036(17) 0.0179(18) 0.0038(19)
N2A 0.079(3) 0.053(2) 0.062(2) -0.0108(19) 0.0271(19) -0.012(2)
N2B 0.087(3) 0.068(3) 0.058(2) 0.020(2) 0.025(2) 0.022(2)
O1A 0.082(2) 0.0407(17) 0.076(2) -0.0102(16) 0.0274(16) -0.0101(15)
O1B 0.095(2) 0.0438(19) 0.082(2) 0.0105(17) 0.0305(17) 0.0048(17)

loop_
_atom_type_symbol
_atom_type_description
_atom_type_scat_dispersion_real
_atom_type_scat_dispersion_imag
_atom_type_scat_source
C C 0.0033 0.0016 'International Tables Vol C Tables 4.2.6.8 and 6.1.1.4'
H H 0.0000 0.0000 'International Tables Vol C Tables 4.2.6.8 and 6.1.1.4'
N N 0.0061 0.0033 'International Tables Vol C Tables 4.2.6.8 and 6.1.1.4'
O O 0.0106 0.0060 'International Tables Vol C Tables 4.2.6.8 and 6.1.1.4'

loop_
_geom_angle_atom_site_label_1
_geom_angle_atom_site_label_2
_geom_angle_atom_site_label_3
_geom_angle
O1A C1A N1A 121.9(4)
O1A C1A C2A 121.8(4)
N1A C1A C2A 116.3(4)
O1B C1B N1B 121.3(4)
O1B C1B C2B 123.2(4)
N1B C1B C2B 115.4(4)
C3A C2A C7A 120.0(4)
C3A C2A C1A 121.1(4)
C7A C2A C1A 118.7(4)
C3B C2B C7B 119.1(4)
C3B C2B C1B 120.9(4)
C7B C2B C1B 119.8(4)
C4A C3A C2A 121.3(5)
C4A C3A H3A 119.3
C2A C3A H3A 119.3
C4B C3B C2B 121.3(5)
C4B C3B H3B 119.4
C2B C3B H3B 119.4
C3A C4A C5A 119.0(5)
C3A C4A H4A 120.5
C5A C4A H4A 120.5
C5B C4B C3B 119.0(5)
C5B C4B H4B 120.5
C3B C4B H4B 120.5
C6A C5A C4A 120.9(4)
C6A C5A H5A 119.6
C4A C5A H5A 119.6
C4B C5B C6B 121.5(5)
C4B C5B H5B 119.2
C6B C5B H5B 119.2
C5A C6A C7A 120.5(4)
C5A C6A H6A 119.7
C7A C6A H6A 119.7
C5B C6B C7B 119.7(5)
C5B C6B H6B 120.1
C7B C6B H6B 120.1
N2A C7A C2A 119.9(4)
N2A C7A C6A 121.9(4)
C2A C7A C6A 118.1(4)
N2B C7B C6B 122.1(4)
N2B C7B C2B 118.5(4)
C6B C7B C2B 119.4(4)
N2A C8A N1A 108.2(3)
N2A C8A C9A 107.8(4)
N1A C8A C9A 108.4(3)
N2A C8A H8A 110.8
N1A C8A H8A 110.8
C9A C8A H8A 110.8
N2B C8B N1B 107.1(3)
N2B C8B C9B 112.8(4)
N1B C8B C9B 110.8(3)
N2B C8B H8B 108.7
N1B C8B H8B 108.7
C9B C8B H8B 108.7
C18A C9A C10A 120.3(6)
C18A C9A C8A 120.6(6)
C10A C9A C8A 119.1(4)
C18B C9B C10B 119.4(4)
C18B C9B C8B 120.0(4)
C10B C9B C8B 120.5(4)
C11A C10A C9A 122.0(6)
C11A C10A H10A 119.0
C9A C10A H10A 119.0
C11B C10B C9B 121.4(4)
C11B C10B H10B 119.3
C9B C10B H10B 119.3
C12A C11A C10A 117.3(6)
C12A C11A H11A 121.4
C10A C11A H11A 121.4
C10B C11B C12B 120.0(5)
C10B C11B H11B 120.0
C12B C11B H11B 120.0
C11A C12A C17A 125.5(6)
C11A C12A C13A 118.3(6)
C17A C12A C13A 116.2(5)
C17B C12B C11B 119.6(4)
C17B C12B C13B 119.0(5)
C11B C12B C13B 121.4(5)
C14A C13A C12A 114.5(5)
C14A C13A H13A 122.8
C12A C13A H13A 122.8
C14B C13B C12B 120.3(6)
C14B C13B H13B 119.8
C12B C13B H13B 119.8
C15A C14A C13A 123.6(6)
C15A C14A H14A 118.2
C13A C14A H14A 118.2
C13B C14B C15B 120.5(6)
C13B C14B H14B 119.8
C15B C14B H14B 119.8
C16A C15A C14A 123.1(7)
C16A C15A H15A 118.4
C14A C15A H15A 118.4
C16B C15B C14B 120.8(6)
C16B C15B H15B 119.6
C14B C15B H15B 119.6
C17A C16A C15A 119.2(7)
C17A C16A H16A 120.4
C15A C16A H16A 120.4
C15B C16B C17B 119.6(5)
C15B C16B H16B 120.2
C17B C16B H16B 120.2
C16A C17A C12A 123.4(5)
C16A C17A C18A 123.7(6)
C12A C17A C18A 112.8(5)
C12B C17B C16B 119.7(4)
C12B C17B C18B 118.3(4)
C16B C17B C18B 121.9(4)
C9A C18A C17A 122.0(6)
C9A C18A H18A 119.0
C17A C18A H18A 119.0
C9B C18B C17B 121.1(4)
C9B C18B H18B 119.4
C17B C18B H18B 119.4
C1A N1A C8A 124.7(3)
C1A N1A H1A 117(3)
C8A N1A H1A 115(3)
C1B N1B C8B 120.6(4)
C1B N1B H1B 118(2)
C8B N1B H1B 120(2)
C7A N2A C8A 121.0(4)
C7A N2A H2A 117(3)
C8A N2A H2A 108(3)
C7B N2B C8B 115.9(4)
C7B N2B H2B 121(3)
C8B N2B H2B 118(3)

loop_
_geom_bond_atom_site_label_1
_geom_bond_atom_site_label_2
_geom_bond_distance
C1A O1A 1.243(5)
C1A N1A 1.335(6)
C1A C2A 1.481(6)
C1B O1B 1.251(5)
C1B N1B 1.336(5)
C1B C2B 1.460(6)
C2A C3A 1.389(6)
C2A C7A 1.398(6)
C2B C3B 1.399(6)
C2B C7B 1.399(6)
C3A C4A 1.359(6)
C3A H3A 0.9300
C3B C4B 1.377(7)
C3B H3B 0.9300
C4A C5A 1.387(7)
C4A H4A 0.9300
C4B C5B 1.373(7)
C4B H4B 0.9300
C5A C6A 1.371(6)
C5A H5A 0.9300
C5B C6B 1.384(7)
C5B H5B 0.9300
C6A C7A 1.399(6)
C6A H6A 0.9300
C6B C7B 1.397(6)
C6B H6B 0.9300
C7A N2A 1.366(5)
C7B N2B 1.367(6)
C8A N2A 1.448(6)
C8A N1A 1.467(5)
C8A C9A 1.560(7)
C8A H8A 0.9800
C8B N2B 1.444(5)
C8B N1B 1.469(5)
C8B C9B 1.490(6)
C8B H8B 0.9800
C9A C18A 1.316(7)
C9A C10A 1.412(8)
C9B C18B 1.369(6)
C9B C10B 1.394(6)
C10A C11A 1.380(7)
C10A H10A 0.9300
C10B C11B 1.362(6)
C10B H10B 0.9300
C11A C12A 1.349(7)
C11A H11A 0.9300
C11B C12B 1.420(7)
C11B H11B 0.9300
C12A C17A 1.434(8)
C12A C13A 1.518(8)
C12B C17B 1.398(6)
C12B C13B 1.420(7)
C13A C14A 1.363(8)
C13A H13A 0.9300
C13B C14B 1.353(8)
C13B H13B 0.9300
C14A C15A 1.356(9)
C14A H14A 0.9300
C14B C15B 1.386(8)
C14B H14B 0.9300
C15A C16A 1.331(9)
C15A H15A 0.9300
C15B C16B 1.378(7)
C15B H15B 0.9300
C16A C17A 1.316(8)
C16A H16A 0.9300
C16B C17B 1.400(6)
C16B H16B 0.9300
C17A C18A 1.488(7)
C17B C18B 1.430(6)
C18A H18A 0.9300
C18B H18B 0.9300
N1A H1A 0.957(10)
N1B H1B 0.955(10)
N2A H2A 0.955(11)
N2B H2B 0.956(10)

loop_
_geom_hbond_atom_site_label_D
_geom_hbond_atom_site_label_H
_geom_hbond_atom_site_label_A
_geom_hbond_distance_DH
_geom_hbond_distance_HA
_geom_hbond_distance_DA
_geom_hbond_angle_DHA
_geom_hbond_site_symmetry_A
N2A H2A O1A 0.955(11) 2.221(18) 3.140(5) 161(4) 4_658
N1A H1A O1B 0.957(10) 2.12(2) 3.021(4) 155(4) 4_647
N1B H1B O1A 0.955(10) 2.018(15) 2.954(4) 166(3) 4_657
N2B H2B O1B 0.956(10) 2.19(2) 3.108(5) 161(5) 4_647

loop_
_geom_torsion_atom_site_label_1
_geom_torsion_atom_site_label_2
_geom_torsion_atom_site_label_3
_geom_torsion_atom_site_label_4
_geom_torsion
O1A C1A C2A C3A 1.7(6)
N1A C1A C2A C3A 179.1(4)
O1A C1A C2A C7A -172.8(4)
N1A C1A C2A C7A 4.6(6)
O1B C1B C2B C3B 9.3(7)
N1B C1B C2B C3B -174.7(4)
O1B C1B C2B C7B -165.3(4)
N1B C1B C2B C7B 10.6(6)
C7A C2A C3A C4A -0.6(7)
C1A C2A C3A C4A -175.1(4)
C7B C2B C3B C4B 0.2(7)
C1B C2B C3B C4B -174.5(4)
C2A C3A C4A C5A -1.5(7)
C2B C3B C4B C5B 1.0(8)
C3A C4A C5A C6A 3.3(7)
C3B C4B C5B C6B -1.8(7)
C4A C5A C6A C7A -3.1(7)
C4B C5B C6B C7B 1.2(7)
C3A C2A C7A N2A -175.8(4)
C1A C2A C7A N2A -1.3(6)
C3A C2A C7A C6A 0.9(6)
C1A C2A C7A C6A 175.5(4)
C5A C6A C7A N2A 177.6(4)
C5A C6A C7A C2A 0.9(6)
C5B C6B C7B N2B 178.9(4)
C5B C6B C7B C2B 0.1(7)
C3B C2B C7B N2B -179.6(4)
C1B C2B C7B N2B -4.8(6)
C3B C2B C7B C6B -0.8(6)
C1B C2B C7B C6B 174.0(4)
N2A C8A C9A C18A 123.7(5)
N1A C8A C9A C18A -119.5(5)
N2A C8A C9A C10A -53.7(5)
N1A C8A C9A C10A 63.1(5)
N2B C8B C9B C18B 119.5(4)
N1B C8B C9B C18B -120.4(4)
N2B C8B C9B C10B -61.0(5)
N1B C8B C9B C10B 59.1(5)
C18A C9A C10A C11A 3.0(8)
C8A C9A C10A C11A -179.7(5)
C18B C9B C10B C11B 1.4(7)
C8B C9B C10B C11B -178.0(4)
C9A C10A C11A C12A -3.6(8)
C9B C10B C11B C12B -3.2(7)
C10A C11A C12A C17A 3.3(8)
C10A C11A C12A C13A -176.3(5)
C10B C11B C12B C17B 3.3(7)
C10B C11B C12B C13B -178.5(5)
C11A C12A C13A C14A 178.6(5)
C17A C12A C13A C14A -1.0(7)
C17B C12B C13B C14B -0.2(7)
C11B C12B C13B C14B -178.4(5)
C12A C13A C14A C15A -0.5(9)
C12B C13B C14B C15B -3.1(8)
C13A C14A C15A C16A 1.2(11)
C13B C14B C15B C16B 4.4(9)
C14A C15A C16A C17A -0.2(10)
C14B C15B C16B C17B -2.3(8)
C15A C16A C17A C12A -1.4(9)
C15A C16A C17A C18A -176.3(6)
C11A C12A C17A C16A -177.6(6)
C13A C12A C17A C16A 2.0(7)
C11A C12A C17A C18A -2.2(7)
C13A C12A C17A C18A 177.4(4)
C11B C12B C17B C16B -179.6(4)
C13B C12B C17B C16B 2.2(6)
C11B C12B C17B C18B -1.7(6)
C13B C12B C17B C18B 180.0(4)
C15B C16B C17B C12B -0.9(7)
C15B C16B C17B C18B -178.6(5)
C10A C9A C18A C17A -1.8(8)
C8A C9A C18A C17A -179.1(4)
C16A C17A C18A C9A 176.7(6)
C12A C17A C18A C9A 1.4(7)
C10B C9B C18B C17B 0.1(6)
C8B C9B C18B C17B 179.6(4)
C12B C17B C18B C9B 0.1(6)
C16B C17B C18B C9B 177.8(4)
O1A C1A N1A C8A -166.9(4)
C2A C1A N1A C8A 15.7(6)
N2A C8A N1A C1A -35.3(5)
C9A C8A N1A C1A -151.9(4)
O1B C1B N1B C8B -166.2(4)
C2B C1B N1B C8B 17.7(6)
N2B C8B N1B C1B -48.1(5)
C9B C8B N1B C1B -171.6(4)
C2A C7A N2A C8A -22.2(6)
C6A C7A N2A C8A 161.2(4)
N1A C8A N2A C7A 37.7(5)
C9A C8A N2A C7A 154.7(4)
C6B C7B N2B C8B 152.2(4)
C2B C7B N2B C8B -29.0(6)
N1B C8B N2B C7B 52.6(5)
C9B C8B N2B C7B 174.8(4)

loop_
_cod_related_entry_id
_cod_related_entry_code
_cod_related_entry_database
1 5449235 ChemSpider
